data_2228217
loop_
_publ_author_name
'Nirmala, P. G.'
'Foro, Sabine'
'Gowda, B. Thimme'
'Fuess, Hartmut'

_publ_section_title
;
 <i>N</i>-(2,6-Dichlorophenyl)benzenesulfonamide
;
_journal_coeditor_code BQ2247
_journal_issue 12
_journal_name_full 'Acta Crystallographica Section E'
_journal_page_first o3061
_journal_paper_doi 10.1107/S160053681004420X
_journal_volume 66
_journal_year 2010
_chemical_formula_iupac 'C12 H9 Cl2 N O2 S'
_chemical_formula_moiety 'C12 H9 Cl2 N O2 S'
_chemical_formula_sum 'C12 H9 Cl2 N O2 S'
_chemical_formula_weight 302.16
_chemical_name_systematic
;
<i>N</i>-(2,6-Dichlorophenyl)benzenesulfonamide
;
_space_group_IT_number 14
_symmetry_cell_setting monoclinic
_symmetry_space_group_name_Hall '-P 2yn'
_symmetry_space_group_name_H-M 'P 1 21/n 1'
_atom_sites_solution_hydrogens geom
_atom_sites_solution_primary direct
_atom_sites_solution_secondary difmap
_audit_creation_method SHELXL-97
_cell_angle_alpha 90.00
_cell_angle_beta 90.43(2)
_cell_angle_gamma 90.00
_cell_formula_units_Z 4
_cell_length_a 5.0590(10)
_cell_length_b 17.143(4)
_cell_length_c 15.351(3)
_cell_measurement_reflns_used 1612
_cell_measurement_temperature 293(2)
_cell_measurement_theta_max 27.91
_cell_measurement_theta_min 2.92
_cell_volume 1331.3(5)
_computing_cell_refinement
;
CrysAlis RED (Oxford Diffraction, 2009)
;
_computing_data_collection
;
CrysAlis CCD (Oxford Diffraction, 2009)
;
_computing_data_reduction
;
CrysAlis RED (Oxford Diffraction, 2009)
;
_computing_molecular_graphics 'PLATON (Spek, 2009)'
_computing_publication_material 'SHELXL97 (Sheldrick, 2008)'
_computing_structure_refinement 'SHELXL97 (Sheldrick, 2008)'
_computing_structure_solution 'SHELXS97 (Sheldrick, 2008)'
_diffrn_ambient_temperature 293(2)
_diffrn_measured_fraction_theta_full 0.998
_diffrn_measured_fraction_theta_max 0.998
_diffrn_measurement_device_type
;
Oxford Diffraction Xcalibur diffractometer
with a Sapphire CCD detector
;
_diffrn_measurement_method
;
Rotation method data acquisition using omega and phi
;
_diffrn_radiation_monochromator graphite
_diffrn_radiation_source 'fine-focus sealed tube'
_diffrn_radiation_type MoK\a
_diffrn_radiation_wavelength 0.71073
_diffrn_reflns_av_R_equivalents 0.0314
_diffrn_reflns_av_sigmaI/netI 0.0676
_diffrn_reflns_limit_h_max 6
_diffrn_reflns_limit_h_min -5
_diffrn_reflns_limit_k_max 20
_diffrn_reflns_limit_k_min -20
_diffrn_reflns_limit_l_max 17
_diffrn_reflns_limit_l_min -18
_diffrn_reflns_number 4603
_diffrn_reflns_theta_full 25.35
_diffrn_reflns_theta_max 25.35
_diffrn_reflns_theta_min 2.91
_diffrn_standards_decay_% 0
_exptl_absorpt_coefficient_mu 0.636
_exptl_absorpt_correction_T_max 0.9391
_exptl_absorpt_correction_T_min 0.8834
_exptl_absorpt_correction_type multi-scan
_exptl_absorpt_process_details
;
(CrysAlis RED; Oxford Diffraction, 2009)
;
_exptl_crystal_colour colourless
_exptl_crystal_density_diffrn 1.508
_exptl_crystal_density_method 'not measured'
_exptl_crystal_description prism
_exptl_crystal_F_000 616
_exptl_crystal_size_max 0.20
_exptl_crystal_size_mid 0.10
_exptl_crystal_size_min 0.10
_refine_diff_density_max 0.264
_refine_diff_density_min -0.285
_refine_ls_extinction_method none
_refine_ls_goodness_of_fit_ref 0.853
_refine_ls_hydrogen_treatment mixed
_refine_ls_matrix_type full
_refine_ls_number_parameters 166
_refine_ls_number_reflns 2423
_refine_ls_number_restraints 1
_refine_ls_restrained_S_all 0.853
_refine_ls_R_factor_all 0.0824
_refine_ls_R_factor_gt 0.0399
_refine_ls_shift/su_max 0.001
_refine_ls_shift/su_mean 0.000
_refine_ls_structure_factor_coef Fsqd
_refine_ls_weighting_details 'calc w=1/[\s^2^(Fo^2^)+(0.0454P)^2^] where P=(Fo^2^+2Fc^2^)/3'
_refine_ls_weighting_scheme calc
_refine_ls_wR_factor_gt 0.0808
_refine_ls_wR_factor_ref 0.0884
_reflns_number_gt 1389
_reflns_number_total 2423
_reflns_threshold_expression I>2sigma(I)
_cod_data_source_file bq2247.cif
_cod_data_source_block I
_cod_original_sg_symbol_H-M 'P 21/n'
_cod_database_code 2228217
_cod_database_fobs_code 2228217

loop_
_symmetry_equiv_pos_as_xyz
'x, y, z'
'-x+1/2, y+1/2, -z+1/2'
'-x, -y, -z'
'x-1/2, -y-1/2, z-1/2'

loop_
_atom_site_type_symbol
_atom_site_label
_atom_site_fract_x
_atom_site_fract_y
_atom_site_fract_z
_atom_site_U_iso_or_equiv
_atom_site_adp_type
_atom_site_calc_flag
_atom_site_refinement_flags
_atom_site_occupancy
_atom_site_disorder_assembly
_atom_site_disorder_group
C C1 -0.0324(5) 0.27365(16) 0.83013(17) 0.0403(7) Uani d . 1 . .
C C2 -0.2352(5) 0.22113(18) 0.8401(2) 0.0619(9) Uani d . 1 . .
H H2 -0.3479 0.2095 0.7937 0.074 Uiso calc R 1 . .
C C3 -0.2686(8) 0.1860(2) 0.9200(3) 0.0893(13) Uani d . 1 . .
H H3 -0.4066 0.1509 0.9277 0.107 Uiso calc R 1 . .
C C4 -0.1019(9) 0.2020(3) 0.9883(3) 0.0926(14) Uani d . 1 . .
H H4 -0.1254 0.1775 1.0417 0.111 Uiso calc R 1 . .
C C5 0.0986(8) 0.2541(3) 0.9776(2) 0.0850(12) Uani d . 1 . .
H H5 0.2113 0.2654 1.0241 0.102 Uiso calc R 1 . .
C C6 0.1354(6) 0.2900(2) 0.89885(19) 0.0610(9) Uani d . 1 . .
H H6 0.2732 0.3253 0.8918 0.073 Uiso calc R 1 . .
C C7 -0.0445(5) 0.46992(17) 0.76239(19) 0.0444(7) Uani d . 1 . .
C C8 -0.1209(5) 0.49608(17) 0.8443(2) 0.0507(8) Uani d . 1 . .
C C9 -0.0221(7) 0.5630(2) 0.8804(3) 0.0782(11) Uani d . 1 . .
H H9 -0.0799 0.5794 0.9348 0.094 Uiso calc R 1 . .
C C10 0.1620(9) 0.6057(2) 0.8364(4) 0.0954(14) Uani d . 1 . .
H H10 0.2337 0.6503 0.8616 0.115 Uiso calc R 1 . .
C C11 0.2409(8) 0.5827(2) 0.7553(4) 0.0965(14) Uani d . 1 . .
H H11 0.3652 0.6121 0.7254 0.116 Uiso calc R 1 . .
C C12 0.1356(6) 0.5151(2) 0.7169(2) 0.0657(9) Uani d . 1 . .
N N1 -0.1455(4) 0.40045(13) 0.72490(14) 0.0410(6) Uani d D 1 . .
H H1N -0.306(3) 0.3913(15) 0.7287(17) 0.049 Uiso d D 1 . .
O O1 0.2938(3) 0.33879(11) 0.72465(12) 0.0504(5) Uani d . 1 . .
O O2 -0.0928(4) 0.26891(12) 0.66336(12) 0.0588(6) Uani d . 1 . .
Cl Cl1 -0.35415(17) 0.44425(5) 0.90206(6) 0.0749(3) Uani d . 1 . .
Cl Cl2 0.2244(2) 0.49191(6) 0.61194(7) 0.1076(4) Uani d . 1 . .
S S1 0.02094(12) 0.31832(4) 0.72850(4) 0.0389(2) Uani d . 1 . .

loop_
_atom_site_aniso_label
_atom_site_aniso_U_11
_atom_site_aniso_U_22
_atom_site_aniso_U_33
_atom_site_aniso_U_12
_atom_site_aniso_U_13
_atom_site_aniso_U_23
C1 0.0385(14) 0.0401(17) 0.0423(16) 0.0057(13) 0.0055(12) -0.0008(14)
C2 0.0525(18) 0.060(2) 0.073(2) -0.0069(17) 0.0083(16) 0.0062(19)
C3 0.087(3) 0.076(3) 0.106(3) 0.002(2) 0.040(3) 0.032(3)
C4 0.116(4) 0.096(4) 0.066(3) 0.038(3) 0.040(3) 0.033(3)
C5 0.102(3) 0.104(3) 0.049(2) 0.025(3) -0.009(2) 0.009(2)
C6 0.067(2) 0.073(2) 0.0428(18) -0.0008(18) -0.0073(15) 0.0026(18)
C7 0.0396(15) 0.0379(17) 0.056(2) 0.0038(14) -0.0061(14) 0.0021(16)
C8 0.0505(17) 0.0408(19) 0.061(2) 0.0048(15) -0.0099(15) -0.0073(16)
C9 0.089(3) 0.059(3) 0.086(3) 0.006(2) -0.016(2) -0.016(2)
C10 0.097(3) 0.049(3) 0.140(4) -0.012(2) -0.024(3) -0.013(3)
C11 0.084(3) 0.050(3) 0.156(4) -0.016(2) 0.010(3) 0.028(3)
C12 0.064(2) 0.049(2) 0.084(3) 0.0000(18) 0.0077(18) 0.018(2)
N1 0.0307(12) 0.0445(15) 0.0478(14) 0.0024(11) -0.0032(11) 0.0009(12)
O1 0.0306(10) 0.0601(14) 0.0606(13) 0.0023(9) 0.0049(8) 0.0080(11)
O2 0.0684(12) 0.0622(14) 0.0456(12) 0.0019(11) -0.0103(10) -0.0189(11)
Cl1 0.0761(6) 0.0825(7) 0.0664(6) 0.0001(5) 0.0221(4) -0.0150(5)
Cl2 0.1395(9) 0.0857(8) 0.0984(8) 0.0114(7) 0.0556(7) 0.0354(7)
S1 0.0372(4) 0.0437(4) 0.0358(4) 0.0029(3) -0.0003(3) -0.0040(4)

loop_
_atom_type_symbol
_atom_type_description
_atom_type_scat_dispersion_real
_atom_type_scat_dispersion_imag
_atom_type_scat_source
C C 0.0033 0.0016 'International Tables Vol C Tables 4.2.6.8 and 6.1.1.4'
H H 0.0000 0.0000 'International Tables Vol C Tables 4.2.6.8 and 6.1.1.4'
N N 0.0061 0.0033 'International Tables Vol C Tables 4.2.6.8 and 6.1.1.4'
O O 0.0106 0.0060 'International Tables Vol C Tables 4.2.6.8 and 6.1.1.4'
Cl Cl 0.1484 0.1585 'International Tables Vol C Tables 4.2.6.8 and 6.1.1.4'
S S 0.1246 0.1234 'International Tables Vol C Tables 4.2.6.8 and 6.1.1.4'

loop_
_geom_angle_atom_site_label_1
_geom_angle_atom_site_label_2
_geom_angle_atom_site_label_3
_geom_angle_site_symmetry_1
_geom_angle_site_symmetry_3
_geom_angle
_geom_angle_publ_flag
C2 C1 C6 . . 120.3(3) ?
C2 C1 S1 . . 120.2(2) ?
C6 C1 S1 . . 119.5(2) ?
C1 C2 C3 . . 118.8(3) ?
C1 C2 H2 . . 120.6 ?
C3 C2 H2 . . 120.6 ?
C4 C3 C2 . . 121.0(4) ?
C4 C3 H3 . . 119.5 ?
C2 C3 H3 . . 119.5 ?
C5 C4 C3 . . 119.7(4) ?
C5 C4 H4 . . 120.2 ?
C3 C4 H4 . . 120.2 ?
C4 C5 C6 . . 120.4(4) ?
C4 C5 H5 . . 119.8 ?
C6 C5 H5 . . 119.8 ?
C5 C6 C1 . . 119.8(3) ?
C5 C6 H6 . . 120.1 ?
C1 C6 H6 . . 120.1 ?
C12 C7 C8 . . 117.5(3) ?
C12 C7 N1 . . 120.1(3) ?
C8 C7 N1 . . 122.4(3) ?
C9 C8 C7 . . 122.2(3) ?
C9 C8 Cl1 . . 118.2(3) ?
C7 C8 Cl1 . . 119.6(2) ?
C10 C9 C8 . . 119.8(4) ?
C10 C9 H9 . . 120.1 ?
C8 C9 H9 . . 120.1 ?
C9 C10 C11 . . 120.0(4) ?
C9 C10 H10 . . 120.0 ?
C11 C10 H10 . . 120.0 ?
C10 C11 C12 . . 120.5(4) ?
C10 C11 H11 . . 119.8 ?
C12 C11 H11 . . 119.8 ?
C7 C12 C11 . . 119.9(3) ?
C7 C12 Cl2 . . 121.2(3) ?
C11 C12 Cl2 . . 118.8(3) ?
C7 N1 S1 . . 121.60(17) ?
C7 N1 H1N . . 118.7(19) ?
S1 N1 H1N . . 109.7(19) ?
O1 S1 O2 . . 120.14(11) ?
O1 S1 N1 . . 106.50(12) ?
O2 S1 N1 . . 106.33(12) ?
O1 S1 C1 . . 107.38(12) ?
O2 S1 C1 . . 107.38(13) ?
N1 S1 C1 . . 108.71(12) ?

loop_
_geom_bond_atom_site_label_1
_geom_bond_atom_site_label_2
_geom_bond_site_symmetry_2
_geom_bond_distance
_geom_bond_publ_flag
C1 C2 . 1.374(4) ?
C1 C6 . 1.378(4) ?
C1 S1 . 1.761(3) ?
C2 C3 . 1.378(4) ?
C2 H2 . 0.9300 ?
C3 C4 . 1.367(5) ?
C3 H3 . 0.9300 ?
C4 C5 . 1.363(5) ?
C4 H4 . 0.9300 ?
C5 C6 . 1.370(4) ?
C5 H5 . 0.9300 ?
C6 H6 . 0.9300 ?
C7 C12 . 1.388(4) ?
C7 C8 . 1.392(4) ?
C7 N1 . 1.417(3) ?
C8 C9 . 1.368(4) ?
C8 Cl1 . 1.728(3) ?
C9 C10 . 1.367(5) ?
C9 H9 . 0.9300 ?
C10 C11 . 1.368(5) ?
C10 H10 . 0.9300 ?
C11 C12 . 1.402(5) ?
C11 H11 . 0.9300 ?
C12 Cl2 . 1.723(4) ?
N1 S1 . 1.641(2) ?
N1 H1N . 0.832(16) ?
O1 S1 . 1.4259(17) ?
O2 S1 . 1.4284(19) ?

loop_
_geom_hbond_atom_site_label_D
_geom_hbond_atom_site_label_H
_geom_hbond_atom_site_label_A
_geom_hbond_site_symmetry_A
_geom_hbond_distance_DH
_geom_hbond_distance_HA
_geom_hbond_distance_DA
_geom_hbond_angle_DHA
N1 H1N O1 1_455 0.832(16) 2.214(18) 3.027(3) 166(3)

loop_
_geom_torsion_atom_site_label_1
_geom_torsion_atom_site_label_2
_geom_torsion_atom_site_label_3
_geom_torsion_atom_site_label_4
_geom_torsion_site_symmetry_1
_geom_torsion_site_symmetry_2
_geom_torsion_site_symmetry_3
_geom_torsion_site_symmetry_4
_geom_torsion
_geom_torsion_publ_flag
C6 C1 C2 C3 . . . . 0.7(4) ?
S1 C1 C2 C3 . . . . 178.8(3) ?
C1 C2 C3 C4 . . . . -0.8(5) ?
C2 C3 C4 C5 . . . . 0.8(6) ?
C3 C4 C5 C6 . . . . -0.6(6) ?
C4 C5 C6 C1 . . . . 0.4(6) ?
C2 C1 C6 C5 . . . . -0.5(5) ?
S1 C1 C6 C5 . . . . -178.5(3) ?
C12 C7 C8 C9 . . . . -0.9(4) ?
N1 C7 C8 C9 . . . . 179.7(3) ?
C12 C7 C8 Cl1 . . . . 177.5(2) ?
N1 C7 C8 Cl1 . . . . -1.9(4) ?
C7 C8 C9 C10 . . . . -1.3(5) ?
Cl1 C8 C9 C10 . . . . -179.8(3) ?
C8 C9 C10 C11 . . . . 2.0(6) ?
C9 C10 C11 C12 . . . . -0.5(6) ?
C8 C7 C12 C11 . . . . 2.5(4) ?
N1 C7 C12 C11 . . . . -178.2(3) ?
C8 C7 C12 Cl2 . . . . -175.1(2) ?
N1 C7 C12 Cl2 . . . . 4.2(4) ?
C10 C11 C12 C7 . . . . -1.8(5) ?
C10 C11 C12 Cl2 . . . . 175.8(3) ?
C12 C7 N1 S1 . . . . 81.8(3) ?
C8 C7 N1 S1 . . . . -98.9(3) ?
C7 N1 S1 O1 . . . . -32.9(2) ?
C7 N1 S1 O2 . . . . -162.2(2) ?
C7 N1 S1 C1 . . . . 82.5(2) ?
C2 C1 S1 O1 . . . . -153.7(2) ?
C6 C1 S1 O1 . . . . 24.4(3) ?
C2 C1 S1 O2 . . . . -23.2(3) ?
C6 C1 S1 O2 . . . . 154.9(2) ?
C2 C1 S1 N1 . . . . 91.5(2) ?
C6 C1 S1 N1 . . . . -90.4(2) ?

loop_
_cod_related_entry_id
_cod_related_entry_database
_cod_related_entry_code
1 ChemSpider 15152055
